data_7250383
loop_
_publ_author_name
'Slater-Parry, Mari'
'Meally, Se\'an T.'
'Ratanasakprakan, Chotima'
'Townrow, David E.'
'Ellaby, Rebecca J.'
'Page, Samuel J.'
'Jones, Leigh F.'

_publ_section_title
;
 Pseudo [M(ii)7] (M = Co, Ni and Zn) metallocalix[6]arene hosts
 encapsulate a range of organic guest molecules in the solid state
;
_journal_issue 22
_journal_name_full CrystEngComm
_journal_page_first 3823
_journal_page_last 3832
_journal_paper_doi 10.1039/D5CE00341E
_journal_volume 27
_journal_year 2025
_chemical_formula_sum 'C66 H98 Co7 N8 O33'
_chemical_formula_weight 1944.05
_chemical_name_common '[2-AF-Co7].7H2O'
_chemical_name_systematic AF-Co7
_space_group_crystal_system trigonal
_space_group_IT_number 165
_space_group_name_Hall '-P 3 2"c'
_space_group_name_H-M_alt 'P -3 c 1'
_atom_sites_solution_hydrogens geom
_audit_creation_method SHELXL-2018/3
_audit_update_record
;
2024-11-19 deposited with the CCDC.	2025-05-13 downloaded from the CCDC.
;
_cell_angle_alpha 90
_cell_angle_beta 90
_cell_angle_gamma 120
_cell_formula_units_Z 2
_cell_length_a 14.05280(10)
_cell_length_b 14.05280(10)
_cell_length_c 23.0080(2)
_cell_measurement_reflns_used 22287
_cell_measurement_temperature 100.0(1)
_cell_measurement_theta_max 69.9070
_cell_measurement_theta_min 3.6130
_cell_volume 3934.91(5)
_computing_cell_refinement 'crysalispro 1.171.39.46b (rigaku od, 2018)'
_computing_data_collection 'crysalispro 1.171.39.46b (rigaku od, 2018)'
_computing_data_reduction 'crysalispro 1.171.39.46b (rigaku od, 2018)'
_computing_molecular_graphics 'ORTEX - P. McArdle, J.Appl.Cryst.,1995,28,65-65.'
_computing_publication_material 'Oscail - P. McArdle, J.Appl.Cryst.,2017,50,320-326.'
_computing_structure_refinement 'SHELXL-2018/3 (Sheldrick, 2018)'
_computing_structure_solution 'SHELXT - G.M.Sheldrick,Acta Crystallogr.A71(2015)3-8.'
_diffrn_ambient_temperature 100.0(1)
_diffrn_measured_fraction_theta_full 1.000
_diffrn_measured_fraction_theta_max 1.000
_diffrn_measurement_device_type 'xtalab afc11 (rcd3): quarter-chi single'
_diffrn_measurement_method '\w scans'
_diffrn_radiation_type MoK\a
_diffrn_radiation_wavelength 0.71073
_diffrn_reflns_av_R_equivalents 0.0344
_diffrn_reflns_av_unetI/netI 0.0129
_diffrn_reflns_Laue_measured_fraction_full 1.000
_diffrn_reflns_Laue_measured_fraction_max 1.000
_diffrn_reflns_limit_h_max 16
_diffrn_reflns_limit_h_min -16
_diffrn_reflns_limit_k_max 16
_diffrn_reflns_limit_k_min -16
_diffrn_reflns_limit_l_max 27
_diffrn_reflns_limit_l_min -27
_diffrn_reflns_number 45488
_diffrn_reflns_point_group_measured_fraction_full 1.000
_diffrn_reflns_point_group_measured_fraction_max 1.000
_diffrn_reflns_theta_full 25.242
_diffrn_reflns_theta_max 25.350
_diffrn_reflns_theta_min 1.673
_diffrn_source 'rotating-anode x-ray tube'
_exptl_absorpt_coefficient_mu 1.512
_exptl_absorpt_correction_T_max 0.413
_exptl_absorpt_correction_T_min 0.219
_exptl_absorpt_correction_type gaussian
_exptl_absorpt_process_details
; 
crysalispro 1.171.39.46b (rigaku oxford diffraction, 2018) 
numerical absorption correction based on gaussian integration over 
   a multifaceted crystal model 
empirical absorption correction using spherical harmonics, 
 implemented in scale3 abspack scaling algorithm. 
;
_exptl_crystal_colour Orange
_exptl_crystal_density_diffrn 1.441
_exptl_crystal_description Block
_exptl_crystal_F_000 1750
_exptl_crystal_recrystallization_method 'Re-crystallisation from solvent: methanol'
_exptl_crystal_size_max 0.16
_exptl_crystal_size_mid 0.14
_exptl_crystal_size_min 0.10
_refine_diff_density_max 1.575
_refine_diff_density_min -0.727
_refine_diff_density_rms 0.121
_refine_ls_extinction_method none
_refine_ls_goodness_of_fit_ref 1.186
_refine_ls_hydrogen_treatment constr
_refine_ls_matrix_type full
_refine_ls_number_parameters 153
_refine_ls_number_reflns 2417
_refine_ls_number_restraints 0
_refine_ls_restrained_S_all 1.186
_refine_ls_R_factor_all 0.0644
_refine_ls_R_factor_gt 0.0635
_refine_ls_shift/su_max 0.001
_refine_ls_shift/su_mean 0.000
_refine_ls_structure_factor_coef Fsqd
_refine_ls_weighting_details 'w=1/[\s^2^(Fo^2^)+(0.0792P)^2^+17.4340P] where P=(Fo^2^+2Fc^2^)/3'
_refine_ls_weighting_scheme calc
_refine_ls_wR_factor_gt 0.1781
_refine_ls_wR_factor_ref 0.1790
_reflns_Friedel_coverage 0.000
_reflns_number_gt 2370
_reflns_number_total 2417
_reflns_threshold_expression 'I > 2\s(I)'
_cod_data_source_file d5ce00341e2.cif
_cod_data_source_block afco7s
_cod_depositor_comments 'Adding full bibliography for 7250376--7250384.cif.'
_cod_original_cell_volume 3934.91(7)
_cod_database_code 7250383
_shelx_shelxl_version_number 2018/3
_shelx_space_group_comment
; 
The symmetry employed for this shelxl refinement is uniquely defined 
by the following loop, which should always be used as a source of 
symmetry information in preference to the above space-group names. 
They are only intended as comments. 
;
_shelx_estimated_absorpt_t_min 0.792
_shelx_estimated_absorpt_t_max 0.864

loop_
_space_group_symop_operation_xyz
'x, y, z'
'-y, x-y, z'
'-x+y, -x, z'
'x-y, -y, -z+1/2'
'-x, -x+y, -z+1/2'
'y, x, -z+1/2'
'-x, -y, -z'
'y, -x+y, -z'
'x-y, x, -z'
'-x+y, y, z-1/2'
'x, x-y, z-1/2'
'-y, -x, z-1/2'

loop_
_atom_site_label
_atom_site_type_symbol
_atom_site_fract_x
_atom_site_fract_y
_atom_site_fract_z
_atom_site_U_iso_or_equiv
_atom_site_adp_type
_atom_site_occupancy
_atom_site_site_symmetry_order
_atom_site_calc_flag
_atom_site_refinement_flags_posn
_atom_site_refinement_flags_adp
_atom_site_refinement_flags_occupancy
_atom_site_disorder_assembly
_atom_site_disorder_group
Co1 Co 1.000000 0.000000 0.000000 0.0278(4) Uani 1 6 d S T P . .
O1 O 1.1275(2) 0.1329(2) 0.04579(13) 0.0237(7) Uani 1 1 d . . . . .
N1 N 1.1827(3) 0.3778(3) 0.07527(18) 0.0320(9) Uani 1 1 d . . . . .
C1 C 0.6500(4) 0.1439(5) 0.0439(3) 0.0430(13) Uani 1 1 d . . . . .
H1A H 0.604169 0.110132 0.078334 0.064 Uiso 1 1 calc R U . . .
H1B H 0.615768 0.096748 0.010047 0.064 Uiso 1 1 calc R U . . .
H1C H 0.657006 0.216021 0.037092 0.064 Uiso 1 1 calc R U . . .
Co2 Co 1.10819(6) 0.25515(6) 0.01139(3) 0.0328(3) Uani 1 1 d . . . . .
O2 O 0.7575(3) 0.1571(3) 0.05330(15) 0.0306(8) Uani 1 1 d . . . . .
N2 N 0.666667 0.333333 0.2946(4) 0.0425(19) Uani 1 3 d S T P . .
C2 C 0.8268(4) 0.2389(4) 0.0926(2) 0.0300(10) Uani 1 1 d . . . . .
O3 O 0.9653(3) 0.2424(3) 0.03449(13) 0.0245(7) Uani 1 1 d . . . . .
C3 C 0.7913(4) 0.2729(4) 0.1395(2) 0.0358(11) Uani 1 1 d . . . . .
H3 H 0.715000 0.242733 0.146769 0.043 Uiso 1 1 calc R U . . .
O4 O 0.7632(5) 0.4123(5) 0.2945(2) 0.0729(15) Uani 1 1 d . . . . .
C4 C 0.8688(5) 0.3521(5) 0.1760(2) 0.0383(12) Uani 1 1 d . . . . .
H4 H 0.844918 0.375751 0.208771 0.046 Uiso 1 1 calc R U . . .
C5 C 0.9786(4) 0.3970(5) 0.1659(2) 0.0346(11) Uani 1 1 d . . . . .
H5 H 1.030161 0.452591 0.190964 0.041 Uiso 1 1 calc R U . . .
C6 C 1.0167(4) 0.3609(4) 0.1177(2) 0.0306(10) Uani 1 1 d . . . . .
C7 C 0.9393(4) 0.2812(4) 0.08050(19) 0.0237(9) Uani 1 1 d . . . . .
C8 C 1.1348(4) 0.4072(4) 0.1117(2) 0.0337(11) Uani 1 1 d . . . . .
H8 H 1.180335 0.464853 0.137621 0.040 Uiso 1 1 calc R U . . .
C9 C 1.3034(5) 0.4342(6) 0.0783(3) 0.0516(16) Uani 1 1 d . . . . .
H9A H 1.329068 0.486455 0.110732 0.077 Uiso 1 1 calc R U . . .
H9B H 1.334635 0.473632 0.041896 0.077 Uiso 1 1 calc R U . . .
H9C H 1.326747 0.379873 0.084455 0.077 Uiso 1 1 calc R U . . .
C10 C 1.1441(6) 0.1343(6) 0.1073(3) 0.0607(18) Uani 1 1 d . . . . .
H10A H 1.213691 0.199665 0.117766 0.091 Uiso 1 1 calc R U . . .
H10B H 1.146251 0.068195 0.118745 0.091 Uiso 1 1 calc R U . . .
H10C H 1.083522 0.135864 0.127598 0.091 Uiso 1 1 calc R U . . .

loop_
_atom_site_aniso_label
_atom_site_aniso_U_11
_atom_site_aniso_U_22
_atom_site_aniso_U_33
_atom_site_aniso_U_23
_atom_site_aniso_U_13
_atom_site_aniso_U_12
Co1 0.0258(5) 0.0258(5) 0.0319(8) 0.000 0.000 0.0129(3)
O1 0.0237(16) 0.0239(16) 0.0211(14) 0.0004(12) -0.0006(12) 0.0101(13)
N1 0.027(2) 0.029(2) 0.038(2) -0.0115(18) -0.0031(18) 0.0120(18)
C1 0.029(3) 0.039(3) 0.065(4) -0.007(3) -0.010(3) 0.020(2)
Co2 0.0289(4) 0.0276(4) 0.0406(4) -0.0025(3) 0.0038(3) 0.0130(3)
O2 0.0210(16) 0.0306(18) 0.0430(19) -0.0082(15) -0.0019(14) 0.0149(14)
N2 0.044(3) 0.044(3) 0.038(4) 0.000 0.000 0.0222(15)
C2 0.028(2) 0.026(2) 0.041(3) -0.001(2) 0.001(2) 0.017(2)
O3 0.0218(15) 0.0247(16) 0.0286(15) -0.0050(13) -0.0001(12) 0.0128(13)
C3 0.033(3) 0.040(3) 0.039(3) -0.002(2) 0.006(2) 0.022(2)
O4 0.063(3) 0.071(4) 0.079(3) -0.025(3) 0.004(3) 0.029(3)
C4 0.047(3) 0.048(3) 0.030(2) -0.004(2) 0.000(2) 0.031(3)
C5 0.039(3) 0.044(3) 0.026(2) -0.009(2) -0.007(2) 0.025(2)
C6 0.033(3) 0.028(2) 0.034(2) -0.006(2) -0.005(2) 0.018(2)
C7 0.029(2) 0.021(2) 0.025(2) -0.0011(17) 0.0001(18) 0.0149(19)
C8 0.032(3) 0.030(3) 0.037(3) -0.008(2) -0.005(2) 0.014(2)
C9 0.028(3) 0.051(4) 0.066(4) -0.025(3) -0.004(3) 0.012(3)
C10 0.061(4) 0.062(4) 0.055(4) 0.002(3) -0.001(3) 0.028(4)

loop_
_atom_type_symbol
_atom_type_description
_atom_type_scat_dispersion_real
_atom_type_scat_dispersion_imag
_atom_type_scat_source
C C 0.0033 0.0016 'International Tables Vol C Tables 4.2.6.8 and 6.1.1.4'
H H 0.0000 0.0000 'International Tables Vol C Tables 4.2.6.8 and 6.1.1.4'
N N 0.0061 0.0033 'International Tables Vol C Tables 4.2.6.8 and 6.1.1.4'
O O 0.0106 0.0060 'International Tables Vol C Tables 4.2.6.8 and 6.1.1.4'
Co Co 0.3494 0.9721 'International Tables Vol C Tables 4.2.6.8 and 6.1.1.4'

loop_
_geom_angle_atom_site_label_1
_geom_angle_atom_site_label_2
_geom_angle_atom_site_label_3
_geom_angle
_geom_angle_site_symmetry_1
_geom_angle_site_symmetry_3
_geom_angle_publ_flag
O1 Co1 O1 180.00(14) . 7_755 ?
O1 Co1 O1 82.71(10) . 9_545 ?
O1 Co1 O1 97.29(10) 7_755 9_545 ?
O1 Co1 O1 97.29(10) . 2_645 ?
O1 Co1 O1 82.71(10) 7_755 2_645 ?
O1 Co1 O1 82.71(10) 9_545 2_645 ?
O1 Co1 O1 82.71(10) . 8_665 ?
O1 Co1 O1 97.29(10) 7_755 8_665 ?
O1 Co1 O1 97.29(10) 9_545 8_665 ?
O1 Co1 O1 180.00(17) 2_645 8_665 ?
O1 Co1 O1 97.29(10) . 3_765 ?
O1 Co1 O1 82.71(10) 7_755 3_765 ?
O1 Co1 O1 180.0(2) 9_545 3_765 ?
O1 Co1 O1 97.29(10) 2_645 3_765 ?
O1 Co1 O1 82.71(10) 8_665 3_765 ?
C10 O1 Co2 117.6(4) . . ?
C10 O1 Co1 124.4(3) . . ?
Co2 O1 Co1 98.07(12) . . ?
C10 O1 Co2 118.7(4) . 8_665 ?
Co2 O1 Co2 98.17(12) . 8_665 ?
Co1 O1 Co2 94.36(12) . 8_665 ?
C8 N1 C9 116.7(4) . . ?
C8 N1 Co2 127.0(4) . . ?
C9 N1 Co2 116.2(3) . . ?
O2 C1 H1A 109.5 . . ?
O2 C1 H1B 109.5 . . ?
H1A C1 H1B 109.5 . . ?
O2 C1 H1C 109.5 . . ?
H1A C1 H1C 109.5 . . ?
H1B C1 H1C 109.5 . . ?
O3 Co2 O1 111.99(13) . . ?
O3 Co2 O3 163.93(7) . 8_665 ?
O1 Co2 O3 79.93(12) . 8_665 ?
O3 Co2 N1 87.33(15) . . ?
O1 Co2 N1 101.48(15) . . ?
O3 Co2 N1 101.18(15) 8_665 . ?
O3 Co2 O1 78.14(12) . 9_545 ?
O1 Co2 O1 83.70(16) . 9_545 ?
O3 Co2 O1 93.08(12) 8_665 9_545 ?
N1 Co2 O1 165.46(15) . 9_545 ?
O3 Co2 O2 95.38(12) . 8_665 ?
O1 Co2 O2 151.88(12) . 8_665 ?
O3 Co2 O2 71.98(12) 8_665 8_665 ?
N1 Co2 O2 85.57(15) . 8_665 ?
O1 Co2 O2 96.24(12) 9_545 8_665 ?
C2 O2 C1 117.1(4) . . ?
C2 O2 Co2 112.7(3) . 9_545 ?
C1 O2 Co2 126.0(3) . 9_545 ?
O4 N2 O4 120.000(7) 3_665 2_655 ?
O4 N2 O4 120.000(6) 3_665 . ?
O4 N2 O4 120.000(6) 2_655 . ?
C3 C2 O2 124.6(5) . . ?
C3 C2 C7 122.3(5) . . ?
O2 C2 C7 113.1(4) . . ?
C7 O3 Co2 130.4(3) . . ?
C7 O3 Co2 123.2(3) . 9_545 ?
Co2 O3 Co2 102.89(14) . 9_545 ?
C2 C3 C4 118.7(5) . . ?
C2 C3 H3 120.6 . . ?
C4 C3 H3 120.6 . . ?
C5 C4 C3 121.4(5) . . ?
C5 C4 H4 119.3 . . ?
C3 C4 H4 119.3 . . ?
C4 C5 C6 120.4(5) . . ?
C4 C5 H5 119.8 . . ?
C6 C5 H5 119.8 . . ?
C7 C6 C5 118.7(5) . . ?
C7 C6 C8 123.8(4) . . ?
C5 C6 C8 117.4(4) . . ?
O3 C7 C6 123.8(4) . . ?
O3 C7 C2 117.7(4) . . ?
C6 C7 C2 118.4(4) . . ?
N1 C8 C6 126.2(5) . . ?
N1 C8 H8 116.9 . . ?
C6 C8 H8 116.9 . . ?
N1 C9 H9A 109.5 . . ?
N1 C9 H9B 109.5 . . ?
H9A C9 H9B 109.5 . . ?
N1 C9 H9C 109.5 . . ?
H9A C9 H9C 109.5 . . ?
H9B C9 H9C 109.5 . . ?
O1 C10 H10A 109.5 . . ?
O1 C10 H10B 109.5 . . ?
H10A C10 H10B 109.5 . . ?
O1 C10 H10C 109.5 . . ?
H10A C10 H10C 109.5 . . ?
H10B C10 H10C 109.5 . . ?

loop_
_geom_bond_atom_site_label_1
_geom_bond_atom_site_label_2
_geom_bond_distance
_geom_bond_site_symmetry_2
_geom_bond_publ_flag
Co1 O1 2.113(3) . ?
Co1 O1 2.113(3) 7_755 ?
Co1 O1 2.113(3) 9_545 ?
Co1 O1 2.113(3) 2_645 ?
Co1 O1 2.113(3) 8_665 ?
Co1 O1 2.113(3) 3_765 ?
O1 C10 1.434(7) . ?
O1 Co2 2.030(3) . ?
O1 Co2 2.152(3) 8_665 ?
N1 C8 1.266(7) . ?
N1 C9 1.472(7) . ?
N1 Co2 2.103(4) . ?
C1 O2 1.443(6) . ?
C1 H1A 0.9800 . ?
C1 H1B 0.9800 . ?
C1 H1C 0.9800 . ?
Co2 O3 1.996(3) . ?
Co2 O3 2.046(3) 8_665 ?
Co2 O2 2.327(3) 8_665 ?
O2 C2 1.402(6) . ?
N2 O4 1.251(6) 3_665 ?
N2 O4 1.251(6) 2_655 ?
N2 O4 1.252(6) . ?
C2 C3 1.372(7) . ?
C2 C7 1.410(7) . ?
O3 C7 1.323(5) . ?
C3 C4 1.385(8) . ?
C3 H3 0.9500 . ?
C4 C5 1.365(8) . ?
C4 H4 0.9500 . ?
C5 C6 1.429(7) . ?
C5 H5 0.9500 . ?
C6 C7 1.397(7) . ?
C6 C8 1.456(7) . ?
C8 H8 0.9500 . ?
C9 H9A 0.9800 . ?
C9 H9B 0.9800 . ?
C9 H9C 0.9800 . ?
C10 H10A 0.9800 . ?
C10 H10B 0.9800 . ?
C10 H10C 0.9800 . ?

loop_
_platon_squeeze_void_nr
_platon_squeeze_void_average_x
_platon_squeeze_void_average_y
_platon_squeeze_void_average_z
_platon_squeeze_void_volume
_platon_squeeze_void_count_electrons
_platon_squeeze_void_content
1 0.000 0.000 0.250 406 128 ' '
2 0.000 0.000 0.750 406 128 ' '
3 0.333 0.666 0.067 14 1 ' '
4 0.333 0.666 0.567 14 1 ' '
5 0.666 0.333 0.433 14 1 ' '
6 0.666 0.333 0.933 14 1 ' '
